data_4322054
loop_
_publ_author_name
'Thorsten Glaser'
'Eckhard Bill'
'Thomas Weyherm\"uller'
'Wolfram Meyer-Klaucke'
'Karl Wieghardt'

_publ_section_title
;
 Sn(III) and Ge(III) in the Thiophenolato-Bridged Complexes [LFeSnFeL]n+
 and [LFeGeFeL]n+ (n = 2, 3; L =
 1,4,7-(4-tert-Butyl-2-mercaptobenzyl)-1,4,7-triazacyclononane)
;
_journal_name_full 'Inorganic Chemistry'
_journal_page_first 2632
_journal_page_last 2642
_journal_paper_doi 10.1021/ic9902018
_journal_volume 38
_journal_year 1999
_chemical_formula_structural '[C78 H108 Fe2 N6 S6 Sn]3+, 3 (ClO4)3-, 4.5 C3H6O'
_chemical_formula_sum 'C91.5 H135 Cl3 Fe2 N6 O16.5 S6 Sn'
_chemical_formula_weight 2112.16
_chemical_name_systematic
; 
 ? 
;
_space_group_IT_number 2
_symmetry_cell_setting triclinic
_symmetry_space_group_name_Hall '-P 1'
_symmetry_space_group_name_H-M 'P -1'
_atom_sites_solution_hydrogens geom
_atom_sites_solution_primary direct
_atom_sites_solution_secondary difmap
_audit_creation_method SHELXL
_cell_angle_alpha 72.95(2)
_cell_angle_beta 79.09(2)
_cell_angle_gamma 68.50(2)
_cell_formula_units_Z 2
_cell_length_a 15.772(2)
_cell_length_b 17.527(2)
_cell_length_c 20.096(3)
_cell_measurement_reflns_used 8192
_cell_measurement_temperature 173(2)
_cell_volume 4920.6(14)
_computing_cell_refinement 'Siemens SAINT'
_computing_data_collection 'Siemens SAINT'
_computing_data_reduction 'Siemens SAINT'
_computing_structure_refinement 'SHELXL-93 (Sheldrick, 1993)'
_computing_structure_solution 'SHELXS-86 (Sheldrick, 1990)'
_diffrn_ambient_temperature 173(2)
_diffrn_measurement_device 'Siemens SMART CCD-Detector'
_diffrn_measurement_method '\w-scan, 0.3 deg./frame'
_diffrn_radiation_monochromator graphite
_diffrn_radiation_source 'fine-focus sealed tube'
_diffrn_radiation_type MoK\a
_diffrn_radiation_wavelength 0.71073
_diffrn_reflns_av_R_equivalents 0.0902
_diffrn_reflns_av_sigmaI/netI 0.0886
_diffrn_reflns_limit_h_max 13
_diffrn_reflns_limit_h_min -19
_diffrn_reflns_limit_k_max 20
_diffrn_reflns_limit_k_min -21
_diffrn_reflns_limit_l_max 13
_diffrn_reflns_limit_l_min -24
_diffrn_reflns_number 21356
_diffrn_reflns_theta_max 25.80
_diffrn_reflns_theta_min 1.39
_exptl_absorpt_coefficient_mu 0.817
_exptl_absorpt_correction_T_max 0.904
_exptl_absorpt_correction_T_min 0.658
_exptl_absorpt_correction_type 'SADABS, G. Sheldrick 1994'
_exptl_crystal_colour black
_exptl_crystal_density_diffrn 1.426
_exptl_crystal_description 'opaque block'
_exptl_crystal_F_000 2214
_exptl_crystal_size_max 0.49
_exptl_crystal_size_mid 0.25
_exptl_crystal_size_min 0.21
_refine_diff_density_max 1.044
_refine_diff_density_min -1.272
_refine_diff_density_rms 0.125
_refine_ls_extinction_method none
_refine_ls_goodness_of_fit_all 1.103
_refine_ls_goodness_of_fit_obs 1.012
_refine_ls_matrix_type full
_refine_ls_number_parameters 1134
_refine_ls_number_reflns 15798
_refine_ls_number_restraints 0
_refine_ls_restrained_S_all 1.179
_refine_ls_restrained_S_obs 1.012
_refine_ls_R_factor_all 0.0957
_refine_ls_R_factor_obs 0.0558
_refine_ls_shift/esd_max -0.013
_refine_ls_shift/esd_mean 0.000
_refine_ls_structure_factor_coef Fsqd
_refine_ls_weighting_details 'w=1/[\s^2^(Fo^2^)+(0.0093P)^2^+31.2768P] where P=(Fo^2^+2Fc^2^)/3'
_refine_ls_weighting_scheme calc
_refine_ls_wR_factor_all 0.1536
_refine_ls_wR_factor_obs 0.1098
_reflns_number_observed 11261
_reflns_number_total 15809
_reflns_observed_criterion >2sigma(I)
_cod_data_source_file ic9902018_2.cif
_cod_data_source_block 2b
_cod_depositor_comments
;
The following automatic conversions were performed:

'_refine_ls_weighting_scheme' value 'calc
w=1/[\s^2^(Fo^2^)+(0.0093P)^2^+31.2768P] where P=(Fo^2^+2Fc^2^)/3'
was changed to 'calc'. New tag '_refine_ls_weighting_details' was
created. The value of the new tag was set to
'w=1/[\s^2^(Fo^2^)+(0.0093P)^2^+31.2768P] where P=(Fo^2^+2Fc^2^)/3'.

Automatic conversion script
Id: cif_fix_values 3143 2015-03-26 13:38:13Z robertas 
;
_cod_original_cell_volume 4920.4(12)
_cod_database_code 4322054

loop_
_symmetry_equiv_pos_as_xyz
'x, y, z'
'-x, -y, -z'

loop_
_atom_site_aniso_label
_atom_site_aniso_U_11
_atom_site_aniso_U_22
_atom_site_aniso_U_33
_atom_site_aniso_U_23
_atom_site_aniso_U_13
_atom_site_aniso_U_12
Sn1 0.0155(3) 0.0161(3) 0.0136(3) -0.0040(2) -0.0002(2) -0.0034(2)
Fe1 0.0177(5) 0.0153(4) 0.0143(4) -0.0035(4) -0.0001(4) -0.0035(4)
S1 0.0161(8) 0.0187(8) 0.0163(7) -0.0057(6) 0.0022(6) -0.0047(6)
S2 0.0166(8) 0.0188(8) 0.0119(7) -0.0044(6) 0.0004(6) -0.0040(6)
S3 0.0166(8) 0.0170(8) 0.0154(7) -0.0045(6) -0.0005(6) -0.0036(6)
N1 0.021(3) 0.014(3) 0.020(3) -0.002(2) -0.001(2) -0.002(2)
N2 0.025(3) 0.018(3) 0.017(3) -0.003(2) 0.001(2) -0.006(2)
N3 0.019(3) 0.022(3) 0.015(3) -0.005(2) 0.002(2) -0.006(2)
C1 0.027(4) 0.021(3) 0.019(3) -0.004(3) 0.005(3) -0.007(3)
C2 0.033(4) 0.024(4) 0.019(3) -0.001(3) 0.004(3) -0.014(3)
C3 0.024(4) 0.023(3) 0.018(3) -0.003(3) -0.006(3) -0.002(3)
C4 0.031(4) 0.024(4) 0.022(3) -0.001(3) -0.007(3) -0.005(3)
C5 0.027(4) 0.012(3) 0.031(4) -0.002(3) -0.005(3) -0.004(3)
C6 0.026(4) 0.016(3) 0.029(4) -0.007(3) 0.002(3) -0.007(3)
C7 0.019(3) 0.022(3) 0.025(3) -0.007(3) -0.001(3) -0.006(3)
C8 0.023(3) 0.026(3) 0.015(3) -0.007(3) 0.003(3) -0.009(3)
C9 0.020(3) 0.024(3) 0.015(3) -0.005(3) 0.000(3) -0.010(3)
C10 0.028(4) 0.021(3) 0.021(3) -0.010(3) 0.003(3) -0.011(3)
C11 0.023(4) 0.030(4) 0.020(3) -0.008(3) -0.003(3) -0.007(3)
C12 0.022(4) 0.038(4) 0.023(3) -0.009(3) 0.004(3) -0.012(3)
C13 0.030(4) 0.025(4) 0.029(4) -0.006(3) -0.003(3) -0.011(3)
C14 0.021(3) 0.028(4) 0.027(4) -0.005(3) -0.008(3) -0.006(3)
C15 0.025(4) 0.040(4) 0.048(5) -0.007(4) -0.011(4) -0.004(3)
C16 0.024(4) 0.037(4) 0.061(5) -0.002(4) -0.010(4) -0.011(3)
C17 0.049(5) 0.049(5) 0.049(5) -0.029(4) -0.016(4) 0.019(4)
C18 0.020(3) 0.030(4) 0.008(3) -0.004(3) 0.000(2) -0.009(3)
C19 0.015(3) 0.019(3) 0.022(3) -0.004(3) -0.003(3) 0.001(3)
C20 0.016(3) 0.029(4) 0.013(3) -0.009(3) -0.003(2) -0.004(3)
C21 0.016(3) 0.025(3) 0.022(3) -0.007(3) -0.005(3) -0.001(3)
C22 0.012(3) 0.022(3) 0.021(3) -0.005(3) -0.006(3) -0.002(3)
C23 0.018(3) 0.025(3) 0.022(3) -0.008(3) -0.005(3) -0.003(3)
C24 0.016(3) 0.027(3) 0.013(3) -0.008(3) -0.002(2) 0.003(3)
C25 0.028(4) 0.026(4) 0.027(4) -0.011(3) -0.005(3) -0.009(3)
C26 0.024(4) 0.044(4) 0.034(4) -0.013(3) -0.006(3) -0.014(3)
C27 0.038(4) 0.038(4) 0.028(4) 0.001(3) -0.008(3) -0.024(4)
C28 0.026(4) 0.031(4) 0.057(5) -0.015(4) 0.003(4) -0.009(3)
C29 0.025(3) 0.015(3) 0.019(3) -0.002(3) -0.006(3) -0.004(3)
C30 0.015(3) 0.023(3) 0.016(3) -0.008(3) 0.006(2) -0.005(3)
C31 0.022(3) 0.021(3) 0.021(3) -0.005(3) -0.004(3) -0.008(3)
C32 0.018(3) 0.016(3) 0.026(3) -0.007(3) -0.006(3) -0.003(3)
C33 0.017(3) 0.028(4) 0.019(3) -0.009(3) 0.003(3) -0.010(3)
C34 0.019(3) 0.032(4) 0.020(3) -0.011(3) 0.003(3) -0.002(3)
C35 0.022(3) 0.023(3) 0.031(4) -0.011(3) -0.004(3) -0.003(3)
C36 0.018(3) 0.032(4) 0.019(3) -0.011(3) 0.007(3) -0.002(3)
C37 0.043(5) 0.044(5) 0.023(4) -0.007(3) -0.004(3) -0.015(4)
C38 0.051(5) 0.043(5) 0.022(4) -0.007(3) -0.010(3) -0.016(4)
C39 0.038(5) 0.060(5) 0.022(4) -0.009(4) 0.003(3) 0.000(4)
Sn2 0.0127(3) 0.0182(3) 0.0123(3) -0.0047(2) -0.0020(2) -0.0033(2)
Fe2 0.0125(4) 0.0185(4) 0.0141(4) -0.0041(4) -0.0020(3) -0.0031(4)
S4 0.0136(7) 0.0185(8) 0.0137(7) -0.0060(6) -0.0007(6) -0.0032(6)
S5 0.0157(7) 0.0186(8) 0.0138(7) -0.0031(6) -0.0030(6) -0.0050(6)
S6 0.0144(7) 0.0197(8) 0.0125(7) -0.0055(6) -0.0016(6) -0.0035(6)
N4 0.018(3) 0.024(3) 0.019(3) -0.004(2) -0.004(2) -0.006(2)
N5 0.014(3) 0.022(3) 0.022(3) -0.005(2) -0.003(2) -0.004(2)
N6 0.013(3) 0.028(3) 0.015(3) -0.006(2) 0.002(2) -0.008(2)
C40 0.019(3) 0.023(3) 0.023(3) -0.001(3) -0.002(3) -0.008(3)
C41 0.016(3) 0.033(4) 0.020(3) -0.002(3) 0.000(3) -0.012(3)
C42 0.010(3) 0.030(4) 0.024(3) -0.009(3) -0.005(3) -0.002(3)
C43 0.013(3) 0.029(4) 0.022(3) -0.011(3) -0.005(3) -0.002(3)
C44 0.015(3) 0.027(4) 0.023(3) -0.013(3) 0.001(3) 0.001(3)
C45 0.021(3) 0.028(4) 0.025(4) -0.007(3) 0.000(3) -0.002(3)
C47 0.016(3) 0.015(3) 0.017(3) 0.000(3) -0.003(3) 0.000(3)
C48 0.017(3) 0.022(3) 0.018(3) -0.011(3) -0.001(3) 0.001(3)
C49 0.020(3) 0.017(3) 0.015(3) -0.006(3) 0.002(3) -0.002(3)
C50 0.018(3) 0.023(3) 0.018(3) -0.015(3) 0.001(3) 0.001(3)
C51 0.025(4) 0.027(4) 0.013(3) -0.008(3) 0.000(3) -0.002(3)
C52 0.017(3) 0.031(4) 0.014(3) -0.008(3) 0.006(3) -0.006(3)
C53 0.020(3) 0.031(4) 0.029(4) -0.015(3) -0.008(3) -0.004(3)
C54 0.032(4) 0.051(5) 0.042(4) -0.029(4) -0.005(3) -0.010(4)
C55 0.030(4) 0.043(4) 0.026(4) -0.010(3) -0.006(3) -0.019(3)
C56 0.020(4) 0.045(5) 0.036(4) -0.004(4) -0.014(3) -0.004(3)
C57 0.022(3) 0.025(3) 0.017(3) -0.006(3) -0.006(3) -0.008(3)
C58 0.019(3) 0.024(3) 0.012(3) 0.000(3) 0.002(2) -0.013(3)
C59 0.019(3) 0.017(3) 0.010(3) -0.004(2) -0.001(2) -0.009(3)
C60 0.020(3) 0.027(4) 0.015(3) -0.004(3) -0.004(3) -0.007(3)
C61 0.024(3) 0.023(3) 0.016(3) -0.002(3) -0.001(3) -0.008(3)
C62 0.032(4) 0.022(3) 0.026(4) -0.011(3) -0.007(3) -0.006(3)
C63 0.019(3) 0.030(4) 0.023(3) -0.007(3) -0.007(3) -0.006(3)
C64 0.029(4) 0.024(4) 0.030(4) -0.010(3) -0.001(3) -0.006(3)
C65 0.041(5) 0.031(4) 0.043(5) -0.007(4) -0.015(4) 0.004(4)
C66 0.040(5) 0.037(5) 0.062(6) -0.025(4) -0.015(4) 0.002(4)
C67 0.036(5) 0.036(4) 0.064(6) -0.021(4) 0.003(4) -0.003(4)
C68 0.011(3) 0.022(3) 0.015(3) -0.004(3) -0.001(2) -0.002(3)
C69 0.018(3) 0.021(3) 0.022(3) -0.005(3) -0.008(3) -0.007(3)
C70 0.010(3) 0.022(3) 0.016(3) -0.010(3) 0.000(2) -0.004(3)
C71 0.020(3) 0.022(3) 0.014(3) -0.005(3) -0.008(3) -0.003(3)
C72 0.015(3) 0.028(4) 0.017(3) -0.007(3) -0.006(3) -0.003(3)
C73 0.023(3) 0.021(3) 0.022(3) -0.004(3) -0.006(3) -0.003(3)
C74 0.017(3) 0.025(4) 0.021(3) -0.010(3) -0.004(3) -0.001(3)
C75 0.030(4) 0.023(3) 0.021(3) 0.001(3) -0.008(3) -0.005(3)
C76 0.049(5) 0.032(4) 0.021(4) 0.000(3) 0.000(3) -0.014(4)
C77 0.041(4) 0.038(4) 0.018(3) -0.007(3) 0.001(3) -0.009(4)
C78 0.023(4) 0.040(4) 0.022(4) 0.001(3) 0.004(3) -0.007(3)
Cl1 0.0324(9) 0.0299(9) 0.0232(8) -0.0063(7) -0.0001(7) -0.0143(8)
O11 0.050(3) 0.029(3) 0.045(3) -0.011(2) -0.009(3) -0.017(2)
O12 0.052(3) 0.053(3) 0.021(3) -0.002(2) -0.004(2) -0.030(3)
O13 0.039(3) 0.065(4) 0.029(3) -0.011(3) 0.009(2) -0.027(3)
O14 0.044(3) 0.033(3) 0.039(3) -0.011(2) -0.008(2) -0.006(2)
Cl2 0.0244(9) 0.0360(10) 0.0270(9) -0.0028(7) -0.0084(7) -0.0051(7)
O23 0.096(5) 0.054(4) 0.038(3) 0.015(3) -0.028(3) -0.045(4)
O24 0.043(3) 0.042(3) 0.029(3) -0.016(2) -0.005(2) -0.012(3)
Cl3 0.0267(10) 0.077(2) 0.0607(14) -0.0419(12) -0.0044(10) -0.0030(10)
O33 0.042(4) 0.058(4) 0.074(4) -0.004(3) 0.007(3) -0.014(3)
O34 0.046(4) 0.098(5) 0.089(5) -0.064(5) 0.019(4) -0.017(4)
O80 0.056(4) 0.052(4) 0.051(4) -0.026(3) -0.006(3) -0.017(3)
C80 0.043(5) 0.044(5) 0.035(4) -0.024(4) -0.002(4) -0.013(4)
C81 0.038(5) 0.070(6) 0.075(7) -0.041(5) 0.000(5) -0.018(5)
C82 0.041(5) 0.064(6) 0.093(8) -0.057(6) 0.002(5) -0.008(5)
O83 0.072(4) 0.059(4) 0.034(3) -0.016(3) 0.014(3) -0.026(3)
C83 0.035(4) 0.027(4) 0.028(4) -0.012(3) 0.005(3) -0.004(3)
C84 0.042(5) 0.041(4) 0.038(4) -0.014(4) -0.007(4) -0.013(4)
C85 0.046(5) 0.042(5) 0.057(5) -0.020(4) -0.006(4) -0.016(4)
O86 0.140(7) 0.041(4) 0.076(5) -0.024(4) -0.046(5) 0.013(4)
C86 0.059(6) 0.036(5) 0.051(5) -0.026(4) -0.035(5) 0.018(4)
C87 0.050(5) 0.072(6) 0.058(6) -0.028(5) -0.008(5) -0.019(5)
C88 0.055(6) 0.071(7) 0.047(5) -0.019(5) -0.012(4) -0.012(5)
O92 0.070(9) 0.041(8) 0.079(10) -0.018(7) -0.013(7) -0.009(7)
C92 0.055(11) 0.040(11) 0.047(10) -0.012(8) -0.010(9) -0.007(9)
C93 0.198(17) 0.085(10) 0.126(12) -0.016(9) -0.084(12) -0.049(11)

loop_
_atom_site_label
_atom_site_type_symbol
_atom_site_fract_x
_atom_site_fract_y
_atom_site_fract_z
_atom_site_U_iso_or_equiv
_atom_site_thermal_displace_type
_atom_site_occupancy
_atom_site_calc_flag
_atom_site_refinement_flags
_atom_site_disorder_group
Sn1 Sn 0.5000 1.0000 0.0000 0.01566(14) Uani 1 d S .
Fe1 Fe 0.53405(6) 0.81600(5) 0.10957(4) 0.0166(2) Uani 1 d . .
S1 S 0.42112(10) 0.93745(9) 0.11935(8) 0.0176(3) Uani 1 d . .
S2 S 0.63163(10) 0.89061(9) 0.07707(7) 0.0164(3) Uani 1 d . .
S3 S 0.50880(10) 0.84912(9) -0.00404(8) 0.0170(3) Uani 1 d . .
N1 N 0.4471(3) 0.7478(3) 0.1430(3) 0.0201(11) Uani 1 d . .
N2 N 0.5604(4) 0.7813(3) 0.2120(3) 0.0214(12) Uani 1 d . .
N3 N 0.6338(3) 0.7040(3) 0.1018(3) 0.0192(11) Uani 1 d . .
C1 C 0.4187(4) 0.7498(4) 0.2176(3) 0.0235(14) Uani 1 d . .
H1A H 0.3883(4) 0.7083(4) 0.2399(3) 0.028 Uiso 1 calc R .
H1B H 0.3757(4) 0.8051(4) 0.2205(3) 0.028 Uiso 1 calc R .
C2 C 0.5006(5) 0.7307(4) 0.2551(3) 0.0261(15) Uani 1 d . .
H2A H 0.5354(5) 0.6708(4) 0.2633(3) 0.031 Uiso 1 calc R .
H2B H 0.4808(5) 0.7447(4) 0.3000(3) 0.031 Uiso 1 calc R .
C3 C 0.6587(4) 0.7264(4) 0.2125(3) 0.0233(14) Uani 1 d . .
H3A H 0.6733(4) 0.6978(4) 0.2602(3) 0.028 Uiso 1 calc R .
H3B H 0.6977(4) 0.7608(4) 0.1920(3) 0.028 Uiso 1 calc R .
C4 C 0.6756(5) 0.6620(4) 0.1711(3) 0.027(2) Uani 1 d . .
H4A H 0.6490(5) 0.6190(4) 0.1979(3) 0.033 Uiso 1 calc R .
H4B H 0.7410(5) 0.6346(4) 0.1626(3) 0.033 Uiso 1 calc R .
C5 C 0.5850(4) 0.6513(4) 0.0886(4) 0.0246(15) Uani 1 d . .
H5A H 0.6249(4) 0.5929(4) 0.0954(4) 0.029 Uiso 1 calc R .
H5B H 0.5693(4) 0.6714(4) 0.0406(4) 0.029 Uiso 1 calc R .
C6 C 0.4990(4) 0.6568(4) 0.1380(3) 0.0237(14) Uani 1 d . .
H6A H 0.5150(4) 0.6215(4) 0.1840(3) 0.028 Uiso 1 calc R .
H6B H 0.4598(4) 0.6358(4) 0.1216(3) 0.028 Uiso 1 calc R .
C7 C 0.3639(4) 0.7772(4) 0.1052(3) 0.0219(14) Uani 1 d . .
H7A H 0.3306(4) 0.7379(4) 0.1262(3) 0.026 Uiso 1 calc R .
H7B H 0.3841(4) 0.7724(4) 0.0575(3) 0.026 Uiso 1 calc R .
C8 C 0.2969(4) 0.8654(4) 0.1021(3) 0.0216(14) Uani 1 d . .
C9 C 0.3154(4) 0.9380(4) 0.1007(3) 0.0195(13) Uani 1 d . .
C10 C 0.2445(4) 1.0164(4) 0.0921(3) 0.0221(14) Uani 1 d . .
H10 H 0.2575(4) 1.0639(4) 0.0926(3) 0.026 Uiso 1 calc R .
C11 C 0.1558(4) 1.0259(4) 0.0827(3) 0.0244(15) Uani 1 d . .
C12 C 0.1381(5) 0.9525(4) 0.0867(3) 0.027(2) Uani 1 d . .
H12 H 0.0790(5) 0.9556(4) 0.0828(3) 0.032 Uiso 1 calc R .
C13 C 0.2066(5) 0.8756(4) 0.0964(3) 0.027(2) Uani 1 d . .
H13 H 0.1920(5) 0.8278(4) 0.0992(3) 0.033 Uiso 1 calc R .
C14 C 0.0817(4) 1.1125(4) 0.0727(3) 0.0256(15) Uani 1 d . .
C15 C -0.0029(5) 1.1136(5) 0.0446(4) 0.040(2) Uani 1 d . .
H15A H -0.0479(5) 1.1691(5) 0.0390(4) 0.052 Uiso 1 calc R .
H15B H -0.0281(5) 1.0732(5) 0.0770(4) 0.052 Uiso 1 calc R .
H15C H 0.0144(5) 1.0993(5) 0.0002(4) 0.052 Uiso 1 calc R .
C16 C 0.1183(5) 1.1786(5) 0.0188(4) 0.042(2) Uani 1 d . .
H16A H 0.0714(5) 1.2330(5) 0.0126(4) 0.055 Uiso 1 calc R .
H16B H 0.1360(5) 1.1629(5) -0.0251(4) 0.055 Uiso 1 calc R .
H16C H 0.1704(5) 1.1811(5) 0.0351(4) 0.055 Uiso 1 calc R .
C17 C 0.0531(6) 1.1370(5) 0.1425(4) 0.054(2) Uani 1 d . .
H17A H 0.0063(6) 1.1916(5) 0.1363(4) 0.070 Uiso 1 calc R .
H17B H 0.1051(6) 1.1391(5) 0.1593(4) 0.070 Uiso 1 calc R .
H17C H 0.0298(6) 1.0958(5) 0.1758(4) 0.070 Uiso 1 calc R .
C18 C 0.5447(4) 0.8518(4) 0.2449(3) 0.0195(13) Uani 1 d . .
H18A H 0.5607(4) 0.8266(4) 0.2927(3) 0.023 Uiso 1 calc R .
H18B H 0.4795(4) 0.8826(4) 0.2473(3) 0.023 Uiso 1 calc R .
C19 C 0.5930(4) 0.9160(4) 0.2130(3) 0.0207(14) Uani 1 d . .
C20 C 0.6301(4) 0.9392(4) 0.1434(3) 0.0190(13) Uani 1 d . .
C21 C 0.6695(4) 1.0015(4) 0.1247(3) 0.0217(14) Uani 1 d . .
H21 H 0.6932(4) 1.0158(4) 0.0785(3) 0.026 Uiso 1 calc R .
C22 C 0.6760(4) 1.0444(4) 0.1706(3) 0.0188(13) Uani 1 d . .
C23 C 0.6406(4) 1.0212(4) 0.2394(3) 0.0217(14) Uani 1 d . .
H23 H 0.6442(4) 1.0476(4) 0.2722(3) 0.026 Uiso 1 calc R .
C24 C 0.5999(4) 0.9591(4) 0.2592(3) 0.0204(14) Uani 1 d . .
H24 H 0.5761(4) 0.9454(4) 0.3055(3) 0.024 Uiso 1 calc R .
C25 C 0.7190(4) 1.1147(4) 0.1496(3) 0.0254(15) Uani 1 d . .
C26 C 0.8016(5) 1.0869(5) 0.1920(4) 0.032(2) Uani 1 d . .
H26A H 0.8462(5) 1.0362(5) 0.1817(4) 0.042 Uiso 1 calc R .
H26B H 0.7817(5) 1.0763(5) 0.2410(4) 0.042 Uiso 1 calc R .
H26C H 0.8284(5) 1.1309(5) 0.1797(4) 0.042 Uiso 1 calc R .
C27 C 0.7532(5) 1.1327(5) 0.0719(4) 0.033(2) Uani 1 d . .
H27A H 0.7977(5) 1.0821(5) 0.0615(4) 0.043 Uiso 1 calc R .
H27B H 0.7806(5) 1.1761(5) 0.0613(4) 0.043 Uiso 1 calc R .
H27C H 0.7026(5) 1.1513(5) 0.0443(4) 0.043 Uiso 1 calc R .
C28 C 0.6482(5) 1.1953(4) 0.1661(4) 0.038(2) Uani 1 d . .
H28A H 0.6267(5) 1.1841(4) 0.2148(4) 0.050 Uiso 1 calc R .
H28B H 0.5977(5) 1.2138(4) 0.1384(4) 0.050 Uiso 1 calc R .
H28C H 0.6757(5) 1.2386(4) 0.1554(4) 0.050 Uiso 1 calc R .
C29 C 0.7105(4) 0.7087(4) 0.0462(3) 0.0202(13) Uani 1 d . .
H29A H 0.7543(4) 0.6520(4) 0.0506(3) 0.024 Uiso 1 calc R .
H29B H 0.7409(4) 0.7427(4) 0.0562(3) 0.024 Uiso 1 calc R .
C30 C 0.6891(4) 0.7436(4) -0.0288(3) 0.0184(13) Uani 1 d . .
C31 C 0.6109(4) 0.8086(4) -0.0566(3) 0.0209(14) Uani 1 d . .
C32 C 0.6057(4) 0.8385(4) -0.1287(3) 0.0195(13) Uani 1 d . .
H32 H 0.5529(4) 0.8809(4) -0.1454(3) 0.023 Uiso 1 calc R .
C33 C 0.6780(4) 0.8065(4) -0.1771(3) 0.0208(14) Uani 1 d . .
C34 C 0.7536(4) 0.7409(4) -0.1489(3) 0.0249(15) Uani 1 d . .
H34 H 0.8021(4) 0.7168(4) -0.1789(3) 0.030 Uiso 1 calc R .
C35 C 0.7587(4) 0.7107(4) -0.0779(3) 0.0254(15) Uani 1 d . .
H35 H 0.8107(4) 0.6666(4) -0.0618(3) 0.030 Uiso 1 calc R .
C36 C 0.6698(4) 0.8408(4) -0.2556(3) 0.0250(15) Uani 1 d . .
C37 C 0.6502(5) 0.9367(5) -0.2744(4) 0.036(2) Uani 1 d . .
H37A H 0.6450(5) 0.9589(5) -0.3237(4) 0.047 Uiso 1 calc R .
H37B H 0.6994(5) 0.9482(5) -0.2620(4) 0.047 Uiso 1 calc R .
H37C H 0.5941(5) 0.9629(5) -0.2492(4) 0.047 Uiso 1 calc R .
C38 C 0.5900(5) 0.8221(5) -0.2743(4) 0.038(2) Uani 1 d . .
H38A H 0.5843(5) 0.8435(5) -0.3236(4) 0.049 Uiso 1 calc R .
H38B H 0.5341(5) 0.8490(5) -0.2491(4) 0.049 Uiso 1 calc R .
H38C H 0.6019(5) 0.7621(5) -0.2618(4) 0.049 Uiso 1 calc R .
C39 C 0.7572(5) 0.8003(5) -0.2984(4) 0.046(2) Uani 1 d . .
H39A H 0.7493(5) 0.8234(5) -0.3473(4) 0.059 Uiso 1 calc R .
H39B H 0.7697(5) 0.7403(5) -0.2872(4) 0.059 Uiso 1 calc R .
H39C H 0.8074(5) 0.8116(5) -0.2875(4) 0.059 Uiso 1 calc R .
Sn2 Sn 0.0000 0.5000 0.5000 0.01459(14) Uani 1 d S .
Fe2 Fe 0.21930(6) 0.46862(5) 0.45816(4) 0.0155(2) Uani 1 d . .
S4 S 0.13944(10) 0.39153(9) 0.44457(7) 0.0155(3) Uani 1 d . .
S5 S 0.10308(10) 0.58474(9) 0.41595(7) 0.0162(3) Uani 1 d . .
S6 S 0.14337(10) 0.46918(9) 0.56585(7) 0.0158(3) Uani 1 d . .
N4 N 0.2921(3) 0.4629(3) 0.3627(3) 0.0205(11) Uani 1 d . .
N5 N 0.2948(3) 0.5385(3) 0.4647(3) 0.0198(11) Uani 1 d . .
N6 N 0.3262(3) 0.3658(3) 0.4973(3) 0.0185(11) Uani 1 d . .
C40 C 0.3544(4) 0.5153(4) 0.3486(3) 0.0225(14) Uani 1 d . .
H40A H 0.4156(4) 0.4785(4) 0.3601(3) 0.027 Uiso 1 calc R .
H40B H 0.3577(4) 0.5437(4) 0.2994(3) 0.027 Uiso 1 calc R .
C41 C 0.3194(4) 0.5799(4) 0.3914(3) 0.0235(14) Uani 1 d . .
H41A H 0.3662(4) 0.6040(4) 0.3903(3) 0.028 Uiso 1 calc R .
H41B H 0.2661(4) 0.6252(4) 0.3722(3) 0.028 Uiso 1 calc R .
C42 C 0.3809(4) 0.4795(4) 0.4999(3) 0.0214(14) Uani 1 d . .
H42A H 0.4324(4) 0.4695(4) 0.4648(3) 0.026 Uiso 1 calc R .
H42B H 0.3939(4) 0.5059(4) 0.5312(3) 0.026 Uiso 1 calc R .
C43 C 0.3687(4) 0.3972(4) 0.5404(3) 0.0210(14) Uani 1 d . .
H43A H 0.3298(4) 0.4046(4) 0.5832(3) 0.025 Uiso 1 calc R .
H43B H 0.4277(4) 0.3558(4) 0.5529(3) 0.025 Uiso 1 calc R .
C44 C 0.3954(4) 0.3393(4) 0.4372(3) 0.0227(14) Uani 1 d . .
H44A H 0.4446(4) 0.3621(4) 0.4316(3) 0.027 Uiso 1 calc R .
H44B H 0.4216(4) 0.2782(4) 0.4476(3) 0.027 Uiso 1 calc R .
C45 C 0.3490(4) 0.3717(4) 0.3707(3) 0.0267(15) Uani 1 d . .
H45A H 0.3947(4) 0.3655(4) 0.3311(3) 0.032 Uiso 1 calc R .
H45B H 0.3105(4) 0.3389(4) 0.3719(3) 0.032 Uiso 1 calc R .
C46 C 0.2394(4) 0.4933(4) 0.3008(3) 0.0182(13) Uiso 1 d . .
H46A H 0.2831(4) 0.4856(4) 0.2603(3) 0.022 Uiso 1 calc R .
H46B H 0.2087(4) 0.5537(4) 0.2947(3) 0.022 Uiso 1 calc R .
C47 C 0.1687(4) 0.4550(4) 0.2992(3) 0.0182(13) Uani 1 d . .
C48 C 0.1181(4) 0.4169(4) 0.3557(3) 0.0201(14) Uani 1 d . .
C49 C 0.0489(4) 0.3911(4) 0.3437(3) 0.0190(13) Uani 1 d . .
H49 H 0.0172(4) 0.3647(4) 0.3817(3) 0.023 Uiso 1 calc R .
C50 C 0.0265(4) 0.4041(4) 0.2763(3) 0.0205(14) Uani 1 d . .
C51 C 0.0794(4) 0.4400(4) 0.2212(3) 0.0231(14) Uani 1 d . .
H51 H 0.0672(4) 0.4483(4) 0.1756(3) 0.028 Uiso 1 calc R .
C52 C 0.1486(4) 0.4636(4) 0.2316(3) 0.0217(14) Uani 1 d . .
H52 H 0.1831(4) 0.4858(4) 0.1932(3) 0.026 Uiso 1 calc R .
C53 C -0.0530(4) 0.3821(4) 0.2627(3) 0.0253(15) Uani 1 d . .
C54 C -0.0185(5) 0.3226(5) 0.2140(4) 0.038(2) Uani 1 d . .
H54A H 0.0113(5) 0.3481(5) 0.1717(4) 0.050 Uiso 1 calc R .
H54B H -0.0691(5) 0.3120(5) 0.2030(4) 0.050 Uiso 1 calc R .
H54C H 0.0243(5) 0.2702(5) 0.2365(4) 0.050 Uiso 1 calc R .
C55 C -0.0999(5) 0.3410(5) 0.3294(3) 0.030(2) Uani 1 d . .
H55A H -0.1219(5) 0.3782(5) 0.3603(3) 0.039 Uiso 1 calc R .
H55B H -0.0570(5) 0.2886(5) 0.3517(3) 0.039 Uiso 1 calc R .
H55C H -0.1504(5) 0.3304(5) 0.3182(3) 0.039 Uiso 1 calc R .
C56 C -0.1239(5) 0.4652(5) 0.2269(4) 0.035(2) Uani 1 d . .
H56A H -0.0953(5) 0.4919(5) 0.1846(4) 0.046 Uiso 1 calc R .
H56B H -0.1470(5) 0.5024(5) 0.2578(4) 0.046 Uiso 1 calc R .
H56C H -0.1735(5) 0.4530(5) 0.2160(4) 0.046 Uiso 1 calc R .
C57 C 0.2492(4) 0.6048(4) 0.5058(3) 0.0204(14) Uani 1 d . .
H57A H 0.2374(4) 0.5757(4) 0.5539(3) 0.024 Uiso 1 calc R .
H57B H 0.2931(4) 0.6318(4) 0.5055(3) 0.024 Uiso 1 calc R .
C58 C 0.1612(4) 0.6739(4) 0.4839(3) 0.0181(13) Uani 1 d . .
C59 C 0.0918(4) 0.6701(4) 0.4521(3) 0.0143(12) Uani 1 d . .
C60 C 0.0101(4) 0.7385(4) 0.4419(3) 0.0206(14) Uani 1 d . .
H60 H -0.0350(4) 0.7343(4) 0.4207(3) 0.025 Uiso 1 calc R .
C61 C -0.0064(4) 0.8128(4) 0.4624(3) 0.0216(14) Uani 1 d . .
C62 C 0.0664(4) 0.8167(4) 0.4910(3) 0.0259(15) Uani 1 d . .
H62 H 0.0602(4) 0.8655(4) 0.5038(3) 0.031 Uiso 1 calc R .
C63 C 0.1463(4) 0.7495(4) 0.5004(3) 0.0241(14) Uani 1 d . .
H63 H 0.1930(4) 0.7550(4) 0.5189(3) 0.029 Uiso 1 calc R .
C64 C -0.0964(5) 0.8849(4) 0.4515(4) 0.028(2) Uani 1 d . .
C65 C -0.1087(5) 0.9193(5) 0.3739(4) 0.042(2) Uani 1 d . .
H65A H -0.1657(5) 0.9649(5) 0.3674(4) 0.054 Uiso 1 calc R .
H65B H -0.1088(5) 0.8751(5) 0.3548(4) 0.054 Uiso 1 calc R .
H65C H -0.0593(5) 0.9396(5) 0.3504(4) 0.054 Uiso 1 calc R .
C66 C -0.1044(5) 0.9581(5) 0.4811(5) 0.046(2) Uani 1 d . .
H66A H -0.1627(5) 1.0014(5) 0.4726(5) 0.060 Uiso 1 calc R .
H66B H -0.0563(5) 0.9809(5) 0.4590(5) 0.060 Uiso 1 calc R .
H66C H -0.0992(5) 0.9383(5) 0.5306(5) 0.060 Uiso 1 calc R .
C67 C -0.1753(5) 0.8510(5) 0.4864(5) 0.047(2) Uani 1 d . .
H67A H -0.2326(5) 0.8963(5) 0.4797(5) 0.061 Uiso 1 calc R .
H67B H -0.1688(5) 0.8279(5) 0.5355(5) 0.061 Uiso 1 calc R .
H67C H -0.1738(5) 0.8076(5) 0.4657(5) 0.061 Uiso 1 calc R .
C68 C 0.3056(4) 0.2882(4) 0.5390(3) 0.0170(13) Uani 1 d . .
H68A H 0.3628(4) 0.2453(4) 0.5538(3) 0.020 Uiso 1 calc R .
H68B H 0.2831(4) 0.2680(4) 0.5081(3) 0.020 Uiso 1 calc R .
C69 C 0.2368(4) 0.2943(4) 0.6041(3) 0.0193(13) Uani 1 d . .
C70 C 0.1642(4) 0.3635(4) 0.6185(3) 0.0156(13) Uani 1 d . .
C71 C 0.1046(4) 0.3539(4) 0.6796(3) 0.0185(13) Uani 1 d . .
H71 H 0.0577(4) 0.4014(4) 0.6891(3) 0.022 Uiso 1 calc R .
C72 C 0.1140(4) 0.2751(4) 0.7266(3) 0.0201(14) Uani 1 d . .
C73 C 0.1877(4) 0.2065(4) 0.7111(3) 0.0231(14) Uani 1 d . .
H73 H 0.1975(4) 0.1531(4) 0.7414(3) 0.028 Uiso 1 calc R .
C74 C 0.2459(4) 0.2171(4) 0.6516(3) 0.0213(14) Uani 1 d . .
H74 H 0.2939(4) 0.1699(4) 0.6427(3) 0.026 Uiso 1 calc R .
C75 C 0.0458(5) 0.2668(4) 0.7914(3) 0.0260(15) Uani 1 d . .
C76 C 0.0623(5) 0.1749(4) 0.8318(4) 0.036(2) Uani 1 d . .
H76A H 0.0183(5) 0.1725(4) 0.8718(4) 0.046 Uiso 1 calc R .
H76B H 0.1229(5) 0.1509(4) 0.8469(4) 0.046 Uiso 1 calc R .
H76C H 0.0563(5) 0.1434(4) 0.8021(4) 0.046 Uiso 1 calc R .
C77 C 0.0534(5) 0.3170(5) 0.8395(3) 0.034(2) Uani 1 d . .
H77A H 0.0430(5) 0.3749(5) 0.8143(3) 0.044 Uiso 1 calc R .
H77B H 0.1134(5) 0.2932(5) 0.8555(3) 0.044 Uiso 1 calc R .
H77C H 0.0085(5) 0.3143(5) 0.8790(3) 0.044 Uiso 1 calc R .
C78 C -0.0514(4) 0.3023(5) 0.7683(4) 0.032(2) Uani 1 d . .
H78A H -0.0639(4) 0.3603(5) 0.7426(4) 0.042 Uiso 1 calc R .
H78B H -0.0948(4) 0.2990(5) 0.8087(4) 0.042 Uiso 1 calc R .
H78C H -0.0565(4) 0.2699(5) 0.7390(4) 0.042 Uiso 1 calc R .
Cl1 Cl 0.26966(11) 0.62182(10) 0.07974(8) 0.0277(4) Uani 1 d . .
O11 O 0.2537(4) 0.5484(3) 0.0754(3) 0.0392(13) Uani 1 d . .
O12 O 0.2879(4) 0.6122(3) 0.1502(2) 0.0396(13) Uani 1 d . .
O13 O 0.3479(3) 0.6327(4) 0.0326(3) 0.0428(13) Uani 1 d . .
O14 O 0.1909(4) 0.6946(3) 0.0613(3) 0.0397(12) Uani 1 d . .
Cl2 Cl 0.62105(11) 0.46892(11) 0.31902(9) 0.0308(4) Uani 1 d . .
O21 O 0.6799(6) 0.3997(6) 0.2850(6) 0.041(3) Uiso 0.60 d P .
O21X O 0.6322(18) 0.4721(17) 0.2487(12) 0.029(6) Uiso 0.20 d P .
O21Y O 0.6669(16) 0.4278(17) 0.2609(13) 0.011(5) Uiso 0.20 d P .
O22 O 0.5473(7) 0.5180(6) 0.2765(5) 0.037(3) Uiso 0.60 d P .
O22X O 0.5333(19) 0.5392(18) 0.3321(18) 0.046(8) Uiso 0.20 d P .
O22Y O 0.5340(13) 0.5352(12) 0.2973(13) 0.003(4) Uiso 0.20 d P .
O23 O 0.5912(5) 0.4204(4) 0.3837(3) 0.059(2) Uani 1 d . .
O24 O 0.6753(3) 0.5146(3) 0.3288(2) 0.0365(12) Uani 1 d . .
Cl3 Cl 0.38311(13) 0.7948(2) 0.43356(12) 0.0531(6) Uani 1 d . .
O31 O 0.3940(10) 0.7180(10) 0.4327(8) 0.059(2) Uiso 0.421(6) d P .
O31X O 0.4036(7) 0.7066(7) 0.4901(6) 0.059(2) Uiso 0.579(6) d P .
O32 O 0.3537(10) 0.8507(9) 0.3579(8) 0.056(2) Uiso 0.421(6) d P .
O32X O 0.3404(7) 0.7765(7) 0.3855(6) 0.056(2) Uiso 0.579(6) d P .
O33 O 0.4698(4) 0.8071(4) 0.4171(3) 0.063(2) Uani 1 d . .
O34 O 0.3201(4) 0.8467(5) 0.4734(4) 0.074(2) Uani 1 d . .
O80 O 0.6829(4) 0.0896(4) 0.3677(3) 0.0499(15) Uani 1 d . .
C80 C 0.6796(5) 0.1621(5) 0.3592(4) 0.038(2) Uani 1 d . .
C81 C 0.7645(6) 0.1842(6) 0.3514(5) 0.056(2) Uani 1 d . .
H81A H 0.8169(6) 0.1337(6) 0.3554(5) 0.073 Uiso 1 calc R .
H81B H 0.7615(6) 0.2113(6) 0.3874(5) 0.073 Uiso 1 calc R .
H81C H 0.7697(6) 0.2220(6) 0.3065(5) 0.073 Uiso 1 calc R .
C82 C 0.5929(6) 0.2331(6) 0.3544(5) 0.061(3) Uani 1 d . .
H82A H 0.5430(6) 0.2121(6) 0.3601(5) 0.079 Uiso 1 calc R .
H82B H 0.5936(6) 0.2721(6) 0.3095(5) 0.079 Uiso 1 calc R .
H82C H 0.5855(6) 0.2614(6) 0.3905(5) 0.079 Uiso 1 calc R .
O83 O 0.4295(4) 0.3832(4) 0.2034(3) 0.055(2) Uani 1 d . .
C83 C 0.4606(5) 0.4001(4) 0.1427(4) 0.032(2) Uani 1 d . .
C84 C 0.4347(5) 0.3758(5) 0.0865(4) 0.039(2) Uani 1 d . .
H84A H 0.3927(5) 0.3451(5) 0.1062(4) 0.051 Uiso 1 calc R .
H84B H 0.4885(5) 0.3408(5) 0.0648(4) 0.051 Uiso 1 calc R .
H84C H 0.4061(5) 0.4258(5) 0.0521(4) 0.051 Uiso 1 calc R .
C85 C 0.5258(6) 0.4485(5) 0.1206(5) 0.046(2) Uani 1 d . .
H85A H 0.5379(6) 0.4609(5) 0.1606(5) 0.059 Uiso 1 calc R .
H85B H 0.4996(6) 0.5004(5) 0.0871(5) 0.059 Uiso 1 calc R .
H85C H 0.5820(6) 0.4154(5) 0.0998(5) 0.059 Uiso 1 calc R .
O86 O 0.8038(6) 0.5083(4) 0.0632(4) 0.091(3) Uani 1 d . .
C86 C 0.8349(6) 0.4368(5) 0.0575(5) 0.051(2) Uani 1 d . .
C87 C 0.9189(6) 0.4100(6) 0.0098(5) 0.057(2) Uani 1 d . .
H87A H 0.9398(6) 0.4573(6) -0.0123(5) 0.074 Uiso 1 calc R .
H87B H 0.9051(6) 0.3901(6) -0.0253(5) 0.074 Uiso 1 calc R .
H87C H 0.9658(6) 0.3654(6) 0.0362(5) 0.074 Uiso 1 calc R .
C88 C 0.7933(6) 0.3716(6) 0.0960(5) 0.058(2) Uani 1 d . .
H88A H 0.7400(6) 0.3959(6) 0.1249(5) 0.076 Uiso 1 calc R .
H88B H 0.8367(6) 0.3259(6) 0.1248(5) 0.076 Uiso 1 calc R .
H88C H 0.7760(6) 0.3507(6) 0.0633(5) 0.076 Uiso 1 calc R .
O89 O 0.2515(6) 0.9308(6) 0.2515(5) 0.047(3) Uiso 0.611(10) d P .
C89 C 0.1908(8) 0.9158(7) 0.2965(6) 0.030(3) Uiso 0.611(10) d P .
C90 C 0.1450(8) 0.9678(7) 0.3427(6) 0.080(3) Uiso 1 d . .
C91 C 0.1672(6) 0.8341(6) 0.2998(5) 0.051(2) Uiso 1 d . .
O89X O 0.0471(14) 0.9417(12) 0.2471(10) 0.083(6) Uiso 0.389(10) d P .
C89X C 0.1131(16) 0.9113(15) 0.2835(12) 0.052(6) Uiso 0.389(10) d P .
O92 O 0.4140(9) 0.1282(8) 0.4663(7) 0.064(4) Uani 0.50 d P .
C92 C 0.4607(12) 0.0533(11) 0.4866(9) 0.049(4) Uani 0.50 d P .
C93 C 0.4509(12) -0.0228(9) 0.4718(8) 0.128(6) Uani 1 d . .

loop_
_atom_type_symbol
_atom_type_description
_atom_type_scat_dispersion_real
_atom_type_scat_dispersion_imag
_atom_type_scat_source
C C 0.0033 0.0016 'International Tables Vol C Tables 4.2.6.8 and 6.1.1.4'
H H 0.0000 0.0000 'International Tables Vol C Tables 4.2.6.8 and 6.1.1.4'
N N 0.0061 0.0033 'International Tables Vol C Tables 4.2.6.8 and 6.1.1.4'
S S 0.1246 0.1234 'International Tables Vol C Tables 4.2.6.8 and 6.1.1.4'
Cl Cl 0.1484 0.1585 'International Tables Vol C Tables 4.2.6.8 and 6.1.1.4'
Fe Fe 0.3463 0.8444 'International Tables Vol C Tables 4.2.6.8 and 6.1.1.4'
Sn Sn -0.6537 1.4246 'International Tables Vol C Tables 4.2.6.8 and 6.1.1.4'
O O 0.0106 0.0060 'International Tables Vol C Tables 4.2.6.8 and 6.1.1.4'

loop_
_geom_angle_atom_site_label_1
_geom_angle_atom_site_label_2
_geom_angle_atom_site_label_3
_geom_angle
_geom_angle_site_symmetry_1
_geom_angle_site_symmetry_3
_geom_angle_publ_flag
S1 Sn1 S1 180.0 2_675 . ?
S1 Sn1 S3 106.37(5) 2_675 . ?
S1 Sn1 S3 73.63(5) . . ?
S1 Sn1 S3 73.63(5) 2_675 2_675 ?
S1 Sn1 S3 106.37(5) . 2_675 ?
S3 Sn1 S3 180.0 . 2_675 ?
S1 Sn1 S2 106.93(5) 2_675 . ?
S1 Sn1 S2 73.07(5) . . ?
S3 Sn1 S2 73.37(5) . . ?
S3 Sn1 S2 106.63(5) 2_675 . ?
S1 Sn1 S2 73.07(5) 2_675 2_675 ?
S1 Sn1 S2 106.93(5) . 2_675 ?
S3 Sn1 S2 106.63(5) . 2_675 ?
S3 Sn1 S2 73.37(4) 2_675 2_675 ?
S2 Sn1 S2 179.999(2) . 2_675 ?
N1 Fe1 N3 86.0(2) . . ?
N1 Fe1 N2 85.3(2) . . ?
N3 Fe1 N2 85.6(2) . . ?
N1 Fe1 S1 92.32(15) . . ?
N3 Fe1 S1 178.3(2) . . ?
N2 Fe1 S1 94.23(15) . . ?
N1 Fe1 S2 177.6(2) . . ?
N3 Fe1 S2 93.97(15) . . ?
N2 Fe1 S2 92.4(2) . . ?
S1 Fe1 S2 87.67(6) . . ?
N1 Fe1 S3 94.28(15) . . ?
N3 Fe1 S3 92.10(14) . . ?
N2 Fe1 S3 177.7(2) . . ?
S1 Fe1 S3 88.08(6) . . ?
S2 Fe1 S3 88.07(6) . . ?
C9 S1 Fe1 111.2(2) . . ?
C9 S1 Sn1 106.2(2) . . ?
Fe1 S1 Sn1 83.40(5) . . ?
C20 S2 Fe1 110.7(2) . . ?
C20 S2 Sn1 104.9(2) . . ?
Fe1 S2 Sn1 82.81(5) . . ?
C31 S3 Fe1 111.7(2) . . ?
C31 S3 Sn1 107.1(2) . . ?
Fe1 S3 Sn1 83.09(5) . . ?
C7 N1 C1 109.1(5) . . ?
C7 N1 C6 106.6(5) . . ?
C1 N1 C6 109.5(5) . . ?
C7 N1 Fe1 117.2(4) . . ?
C1 N1 Fe1 105.3(4) . . ?
C6 N1 Fe1 109.0(4) . . ?
C18 N2 C3 110.0(5) . . ?
C18 N2 C2 106.9(5) . . ?
C3 N2 C2 109.8(5) . . ?
C18 N2 Fe1 116.0(4) . . ?
C3 N2 Fe1 104.8(4) . . ?
C2 N2 Fe1 109.3(4) . . ?
C29 N3 C5 109.4(5) . . ?
C29 N3 C4 107.2(5) . . ?
C5 N3 C4 109.7(5) . . ?
C29 N3 Fe1 116.6(4) . . ?
C5 N3 Fe1 105.2(4) . . ?
C4 N3 Fe1 108.7(4) . . ?
N1 C1 C2 110.2(5) . . ?
C1 C2 N2 110.1(5) . . ?
N2 C3 C4 109.2(5) . . ?
C3 C4 N3 110.7(5) . . ?
N3 C5 C6 109.8(5) . . ?
C5 C6 N1 111.0(5) . . ?
N1 C7 C8 119.3(5) . . ?
C13 C8 C9 116.7(6) . . ?
C13 C8 C7 115.3(6) . . ?
C9 C8 C7 127.9(6) . . ?
C8 C9 C10 119.7(6) . . ?
C8 C9 S1 124.2(5) . . ?
C10 C9 S1 115.7(5) . . ?
C11 C10 C9 122.6(6) . . ?
C10 C11 C12 116.7(6) . . ?
C10 C11 C14 120.6(6) . . ?
C12 C11 C14 122.6(6) . . ?
C13 C12 C11 120.9(6) . . ?
C12 C13 C8 123.3(6) . . ?
C11 C14 C17 109.3(5) . . ?
C11 C14 C15 112.0(6) . . ?
C17 C14 C15 109.0(6) . . ?
C11 C14 C16 109.8(6) . . ?
C17 C14 C16 109.8(6) . . ?
C15 C14 C16 106.8(6) . . ?
N2 C18 C19 120.2(5) . . ?
C24 C19 C20 116.2(6) . . ?
C24 C19 C18 114.6(5) . . ?
C20 C19 C18 129.1(5) . . ?
C21 C20 C19 119.7(5) . . ?
C21 C20 S2 116.6(5) . . ?
C19 C20 S2 123.7(5) . . ?
C20 C21 C22 123.9(6) . . ?
C21 C22 C23 116.7(6) . . ?
C21 C22 C25 124.0(6) . . ?
C23 C22 C25 119.3(5) . . ?
C24 C23 C22 120.3(6) . . ?
C23 C24 C19 123.1(6) . . ?
C28 C25 C27 109.3(6) . . ?
C28 C25 C22 109.1(5) . . ?
C27 C25 C22 112.2(5) . . ?
C28 C25 C26 109.4(6) . . ?
C27 C25 C26 107.9(6) . . ?
C22 C25 C26 108.9(5) . . ?
N3 C29 C30 118.7(5) . . ?
C35 C30 C31 115.7(6) . . ?
C35 C30 C29 115.5(5) . . ?
C31 C30 C29 128.6(5) . . ?
C32 C31 C30 121.0(6) . . ?
C32 C31 S3 115.5(5) . . ?
C30 C31 S3 123.1(5) . . ?
C31 C32 C33 122.2(6) . . ?
C34 C33 C32 116.1(6) . . ?
C34 C33 C36 123.2(6) . . ?
C32 C33 C36 120.7(5) . . ?
C35 C34 C33 121.9(6) . . ?
C34 C35 C30 123.0(6) . . ?
C33 C36 C39 112.0(5) . . ?
C33 C36 C37 108.8(5) . . ?
C39 C36 C37 108.9(6) . . ?
C33 C36 C38 108.9(5) . . ?
C39 C36 C38 108.5(6) . . ?
C37 C36 C38 109.6(6) . . ?
S4 Sn2 S4 180.0 2_566 . ?
S4 Sn2 S5 107.65(5) 2_566 . ?
S4 Sn2 S5 72.35(5) . . ?
S4 Sn2 S5 72.35(5) 2_566 2_566 ?
S4 Sn2 S5 107.65(5) . 2_566 ?
S5 Sn2 S5 180.0 . 2_566 ?
S4 Sn2 S6 106.95(4) 2_566 . ?
S4 Sn2 S6 73.05(4) . . ?
S5 Sn2 S6 72.67(4) . . ?
S5 Sn2 S6 107.33(4) 2_566 . ?
S4 Sn2 S6 73.05(4) 2_566 2_566 ?
S4 Sn2 S6 106.95(4) . 2_566 ?
S5 Sn2 S6 107.33(4) . 2_566 ?
S5 Sn2 S6 72.67(4) 2_566 2_566 ?
S6 Sn2 S6 180.0 . 2_566 ?
N5 Fe2 N6 85.7(2) . . ?
N5 Fe2 N4 85.0(2) . . ?
N6 Fe2 N4 85.4(2) . . ?
N5 Fe2 S5 92.48(14) . . ?
N6 Fe2 S5 178.16(15) . . ?
N4 Fe2 S5 94.93(15) . . ?
N5 Fe2 S4 176.7(2) . . ?
N6 Fe2 S4 94.38(15) . . ?
N4 Fe2 S4 91.76(15) . . ?
S5 Fe2 S4 87.42(6) . . ?
N5 Fe2 S6 95.32(15) . . ?
N6 Fe2 S6 92.04(14) . . ?
N4 Fe2 S6 177.40(15) . . ?
S5 Fe2 S6 87.65(6) . . ?
S4 Fe2 S6 87.97(6) . . ?
C48 S4 Fe2 110.3(2) . . ?
C48 S4 Sn2 104.5(2) . . ?
Fe2 S4 Sn2 83.84(5) . . ?
C59 S5 Fe2 111.2(2) . . ?
C59 S5 Sn2 106.7(2) . . ?
Fe2 S5 Sn2 83.83(5) . . ?
C70 S6 Fe2 110.4(2) . . ?
C70 S6 Sn2 104.6(2) . . ?
Fe2 S6 Sn2 83.45(5) . . ?
C46 N4 C45 110.1(5) . . ?
C46 N4 C40 106.3(5) . . ?
C45 N4 C40 109.2(5) . . ?
C46 N4 Fe2 117.5(4) . . ?
C45 N4 Fe2 104.8(4) . . ?
C40 N4 Fe2 108.8(4) . . ?
C41 N5 C57 109.3(5) . . ?
C41 N5 C42 110.2(5) . . ?
C57 N5 C42 106.0(4) . . ?
C41 N5 Fe2 105.8(4) . . ?
C57 N5 Fe2 116.4(4) . . ?
C42 N5 Fe2 109.0(4) . . ?
C68 N6 C43 110.9(4) . . ?
C68 N6 C44 105.6(5) . . ?
C43 N6 C44 109.1(4) . . ?
C68 N6 Fe2 117.5(4) . . ?
C43 N6 Fe2 104.4(4) . . ?
C44 N6 Fe2 109.3(4) . . ?
C41 C40 N4 110.7(5) . . ?
N5 C41 C40 109.1(5) . . ?
C43 C42 N5 110.5(5) . . ?
C42 C43 N6 110.1(5) . . ?
C45 C44 N6 109.8(5) . . ?
N4 C45 C44 109.7(5) . . ?
N4 C46 C47 119.6(5) . . ?
C52 C47 C48 117.2(6) . . ?
C52 C47 C46 114.2(5) . . ?
C48 C47 C46 128.5(5) . . ?
C49 C48 C47 120.3(5) . . ?
C49 C48 S4 115.2(5) . . ?
C47 C48 S4 124.3(5) . . ?
C50 C49 C48 121.8(6) . . ?
C51 C50 C49 116.6(6) . . ?
C51 C50 C53 121.0(5) . . ?
C49 C50 C53 122.4(6) . . ?
C52 C51 C50 122.5(6) . . ?
C51 C52 C47 121.5(6) . . ?
C55 C53 C54 109.0(6) . . ?
C55 C53 C50 112.7(5) . . ?
C54 C53 C50 109.7(5) . . ?
C55 C53 C56 108.5(6) . . ?
C54 C53 C56 109.2(6) . . ?
C50 C53 C56 107.7(5) . . ?
C58 C57 N5 119.5(5) . . ?
C63 C58 C59 116.5(6) . . ?
C63 C58 C57 115.1(5) . . ?
C59 C58 C57 128.4(5) . . ?
C58 C59 C60 120.3(5) . . ?
C58 C59 S5 123.8(5) . . ?
C60 C59 S5 115.7(4) . . ?
C61 C60 C59 122.7(6) . . ?
C60 C61 C62 115.7(6) . . ?
C60 C61 C64 121.2(6) . . ?
C62 C61 C64 123.1(6) . . ?
C63 C62 C61 121.0(6) . . ?
C62 C63 C58 123.6(6) . . ?
C61 C64 C65 109.9(5) . . ?
C61 C64 C66 113.7(6) . . ?
C65 C64 C66 108.0(6) . . ?
C61 C64 C67 108.9(6) . . ?
C65 C64 C67 107.6(6) . . ?
C66 C64 C67 108.6(6) . . ?
N6 C68 C69 118.3(5) . . ?
C74 C69 C70 116.9(6) . . ?
C74 C69 C68 113.4(5) . . ?
C70 C69 C68 129.4(5) . . ?
C69 C70 C71 120.3(6) . . ?
C69 C70 S6 123.9(5) . . ?
C71 C70 S6 115.7(4) . . ?
C72 C71 C70 122.0(6) . . ?
C73 C72 C71 116.6(6) . . ?
C73 C72 C75 123.0(6) . . ?
C71 C72 C75 120.4(5) . . ?
C74 C73 C72 120.7(6) . . ?
C73 C74 C69 123.5(6) . . ?
C76 C75 C72 112.2(5) . . ?
C76 C75 C77 109.2(5) . . ?
C72 C75 C77 109.3(5) . . ?
C76 C75 C78 107.6(6) . . ?
C72 C75 C78 109.0(5) . . ?
C77 C75 C78 109.6(6) . . ?
O11 Cl1 O14 109.6(3) . . ?
O11 Cl1 O13 109.8(3) . . ?
O14 Cl1 O13 109.5(3) . . ?
O11 Cl1 O12 109.8(3) . . ?
O14 Cl1 O12 109.5(3) . . ?
O13 Cl1 O12 108.7(3) . . ?
O21X Cl2 O22 59.6(12) . . ?
O21X Cl2 O23 139.0(10) . . ?
O22 Cl2 O23 111.6(5) . . ?
O21X Cl2 O24 106.5(10) . . ?
O22 Cl2 O24 115.3(4) . . ?
O23 Cl2 O24 112.4(3) . . ?
O21X Cl2 O22Y 80.1(15) . . ?
O22 Cl2 O22Y 21.8(9) . . ?
O23 Cl2 O22Y 101.7(9) . . ?
O24 Cl2 O22Y 104.3(9) . . ?
O21X Cl2 O21Y 30.9(11) . . ?
O22 Cl2 O21Y 87.3(11) . . ?
O23 Cl2 O21Y 119.6(11) . . ?
O24 Cl2 O21Y 108.6(8) . . ?
O22Y Cl2 O21Y 109.0(15) . . ?
O21X Cl2 O21 53.4(11) . . ?
O22 Cl2 O21 106.3(6) . . ?
O23 Cl2 O21 100.2(5) . . ?
O24 Cl2 O21 109.8(4) . . ?
O22Y Cl2 O21 128.0(11) . . ?
O21Y Cl2 O21 22.7(10) . . ?
O21X Cl2 O22X 107.3(17) . . ?
O22 Cl2 O22X 49.5(12) . . ?
O23 Cl2 O22X 84.6(12) . . ?
O24 Cl2 O22X 91.1(11) . . ?
O22Y Cl2 O22X 27.8(11) . . ?
O21Y Cl2 O22X 136.7(16) . . ?
O21 Cl2 O22X 154.3(13) . . ?
O21Y O21 O21X 19.7(26) . . ?
O21Y O21 Cl2 77.8(25) . . ?
O21X O21 Cl2 58.7(11) . . ?
O21Y O21X O21 14.9(20) . . ?
O21Y O21X Cl2 82.2(26) . . ?
O21 O21X Cl2 67.8(12) . . ?
O21Y O21X O22 134.7(33) . . ?
O21 O21X O22 120.7(18) . . ?
Cl2 O21X O22 62.0(11) . . ?
O21 O21Y O21X 145.4(45) . . ?
O21 O21Y Cl2 79.5(25) . . ?
O21X O21Y Cl2 66.9(24) . . ?
O22Y O22 O22X 15.9(27) . . ?
O22Y O22 O21X 137.5(29) . . ?
O22X O22 O21X 125.0(17) . . ?
O22Y O22 Cl2 84.4(25) . . ?
O22X O22 Cl2 69.1(14) . . ?
O21X O22 Cl2 58.4(11) . . ?
O22Y O22X O22 12.1(21) . . ?
O22Y O22X Cl2 73.1(29) . . ?
O22 O22X Cl2 61.4(13) . . ?
O22 O22Y O22X 152.0(48) . . ?
O22 O22Y Cl2 73.8(24) . . ?
O22X O22Y Cl2 79.1(30) . . ?
O31 Cl3 O34 129.8(8) . . ?
O31 Cl3 O33 108.8(7) . . ?
O34 Cl3 O33 114.5(4) . . ?
O31 Cl3 O32X 57.7(8) . . ?
O34 Cl3 O32X 112.2(5) . . ?
O33 Cl3 O32X 123.1(5) . . ?
O31 Cl3 O31X 45.1(7) . . ?
O34 Cl3 O31X 99.7(5) . . ?
O33 Cl3 O31X 103.4(5) . . ?
O32X Cl3 O31X 98.7(6) . . ?
O31 Cl3 O32 104.9(9) . . ?
O34 Cl3 O32 98.8(6) . . ?
O33 Cl3 O32 90.5(6) . . ?
O32X Cl3 O32 51.7(6) . . ?
O31X Cl3 O32 149.6(7) . . ?
O31X O31 Cl3 81.1(11) . . ?
O31X O31 O32X 137.5(15) . . ?
Cl3 O31 O32X 66.5(9) . . ?
O31 O31X Cl3 53.8(9) . . ?
O32X O32 Cl3 58.1(7) . . ?
O31 O32X O32 119.9(12) . . ?
O31 O32X Cl3 55.8(8) . . ?
O32 O32X Cl3 70.2(8) . . ?
O80 C80 C82 122.4(7) . . ?
O80 C80 C81 121.4(7) . . ?
C82 C80 C81 116.2(7) . . ?
O83 C83 C84 122.6(7) . . ?
O83 C83 C85 121.2(7) . . ?
C84 C83 C85 116.2(6) . . ?
O86 C86 C88 122.8(10) . . ?
O86 C86 C87 120.4(10) . . ?
C88 C86 C87 116.8(7) . . ?
O89 C89 C89X 124.7(14) . . ?
O89 C89 C90 122.1(11) . . ?
C89X C89 C90 92.7(13) . . ?
O89 C89 C91 116.3(9) . . ?
C89X C89 C91 51.5(11) . . ?
C90 C89 C91 121.6(10) . . ?
C89 C90 C89X 42.3(9) . . ?
C89X C91 C89 54.0(11) . . ?
O89X C89X C91 128.6(21) . . ?
O89X C89X C89 148.2(23) . . ?
C91 C89X C89 74.4(14) . . ?
O89X C89X C90 126.7(19) . . ?
C91 C89X C90 104.0(15) . . ?
C89 C89X C90 45.1(9) . . ?
O92 C92 C93 127.3(16) . . ?
O92 C92 C93 123.6(15) . 2_656 ?
C93 C92 C93 109.0(12) . 2_656 ?
O92 C92 C92 174.2(22) . 2_656 ?
C93 C92 C92 56.7(10) . 2_656 ?
C93 C92 C92 52.3(10) 2_656 2_656 ?
C92 C93 C92 71.0(12) . 2_656 ?

loop_
_geom_bond_atom_site_label_1
_geom_bond_atom_site_label_2
_geom_bond_distance
_geom_bond_site_symmetry_2
_geom_bond_publ_flag
Sn1 S1 2.6135(15) 2_675 ?
Sn1 S1 2.6135(15) . ?
Sn1 S3 2.6214(15) . ?
Sn1 S3 2.6214(15) 2_675 ?
Sn1 S2 2.6350(14) . ?
Sn1 S2 2.6350(14) 2_675 ?
Fe1 N1 2.034(5) . ?
Fe1 N3 2.044(5) . ?
Fe1 N2 2.045(5) . ?
Fe1 S1 2.253(2) . ?
Fe1 S2 2.258(2) . ?
Fe1 S3 2.260(2) . ?
S1 C9 1.773(6) . ?
S2 C20 1.772(6) . ?
S3 C31 1.781(6) . ?
N1 C7 1.489(8) . ?
N1 C1 1.489(8) . ?
N1 C6 1.527(7) . ?
N2 C18 1.491(8) . ?
N2 C3 1.495(8) . ?
N2 C2 1.509(8) . ?
N3 C29 1.491(8) . ?
N3 C5 1.503(8) . ?
N3 C4 1.519(8) . ?
C1 C2 1.501(9) . ?
C3 C4 1.511(9) . ?
C5 C6 1.513(9) . ?
C7 C8 1.510(8) . ?
C8 C13 1.391(9) . ?
C8 C9 1.399(9) . ?
C9 C10 1.406(9) . ?
C10 C11 1.389(9) . ?
C11 C12 1.390(9) . ?
C11 C14 1.523(9) . ?
C12 C13 1.372(9) . ?
C14 C17 1.526(10) . ?
C14 C15 1.536(9) . ?
C14 C16 1.539(10) . ?
C18 C19 1.507(9) . ?
C19 C24 1.398(8) . ?
C19 C20 1.414(8) . ?
C20 C21 1.375(9) . ?
C21 C22 1.387(8) . ?
C22 C23 1.390(9) . ?
C22 C25 1.534(9) . ?
C23 C24 1.385(9) . ?
C25 C28 1.527(9) . ?
C25 C27 1.531(9) . ?
C25 C26 1.539(9) . ?
C29 C30 1.504(8) . ?
C30 C35 1.405(9) . ?
C30 C31 1.410(8) . ?
C31 C32 1.396(9) . ?
C32 C33 1.411(8) . ?
C33 C34 1.391(9) . ?
C33 C36 1.527(9) . ?
C34 C35 1.375(9) . ?
C36 C39 1.528(9) . ?
C36 C37 1.533(10) . ?
C36 C38 1.545(10) . ?
Sn2 S4 2.6346(14) 2_566 ?
Sn2 S4 2.6346(14) . ?
Sn2 S5 2.6384(15) . ?
Sn2 S5 2.6384(15) 2_566 ?
Sn2 S6 2.6409(14) . ?
Sn2 S6 2.6409(14) 2_566 ?
Fe2 N5 2.038(5) . ?
Fe2 N6 2.038(5) . ?
Fe2 N4 2.049(5) . ?
Fe2 S5 2.250(2) . ?
Fe2 S4 2.254(2) . ?
Fe2 S6 2.267(2) . ?
S4 C48 1.776(6) . ?
S5 C59 1.786(6) . ?
S6 C70 1.787(6) . ?
N4 C46 1.483(7) . ?
N4 C45 1.496(8) . ?
N4 C40 1.514(8) . ?
N5 C41 1.486(8) . ?
N5 C57 1.509(8) . ?
N5 C42 1.524(7) . ?
N6 C68 1.487(8) . ?
N6 C43 1.506(7) . ?
N6 C44 1.524(7) . ?
C40 C41 1.503(9) . ?
C42 C43 1.495(9) . ?
C44 C45 1.506(9) . ?
C46 C47 1.506(8) . ?
C47 C52 1.405(8) . ?
C47 C48 1.406(9) . ?
C48 C49 1.406(9) . ?
C49 C50 1.398(8) . ?
C50 C51 1.394(9) . ?
C50 C53 1.530(9) . ?
C51 C52 1.369(9) . ?
C53 C55 1.520(9) . ?
C53 C54 1.524(9) . ?
C53 C56 1.544(9) . ?
C57 C58 1.506(8) . ?
C58 C63 1.386(9) . ?
C58 C59 1.399(8) . ?
C59 C60 1.401(8) . ?
C60 C61 1.399(9) . ?
C61 C62 1.409(9) . ?
C61 C64 1.516(9) . ?
C62 C63 1.373(9) . ?
C64 C65 1.521(10) . ?
C64 C66 1.522(9) . ?
C64 C67 1.536(10) . ?
C68 C69 1.535(8) . ?
C69 C74 1.384(9) . ?
C69 C70 1.389(8) . ?
C70 C71 1.406(8) . ?
C71 C72 1.401(9) . ?
C72 C73 1.398(9) . ?
C72 C75 1.531(9) . ?
C73 C74 1.373(9) . ?
C75 C76 1.526(9) . ?
C75 C77 1.531(9) . ?
C75 C78 1.534(9) . ?
Cl1 O11 1.427(5) . ?
Cl1 O14 1.429(5) . ?
Cl1 O13 1.442(5) . ?
Cl1 O12 1.448(5) . ?
Cl2 O21X 1.38(2) . ?
Cl2 O22 1.426(9) . ?
Cl2 O23 1.432(6) . ?
Cl2 O24 1.438(5) . ?
Cl2 O22Y 1.48(2) . ?
Cl2 O21Y 1.48(2) . ?
Cl2 O21 1.491(9) . ?
Cl2 O22X 1.52(3) . ?
O21 O21Y 0.59(2) . ?
O21 O21X 1.29(3) . ?
O21X O21Y 0.77(3) . ?
O21X O22 1.39(3) . ?
O22 O22Y 0.55(2) . ?
O22 O22X 1.24(3) . ?
O22X O22Y 0.72(3) . ?
Cl3 O31 1.298(15) . ?
Cl3 O34 1.386(6) . ?
Cl3 O33 1.424(6) . ?
Cl3 O32X 1.440(10) . ?
Cl3 O31X 1.590(11) . ?
Cl3 O32 1.596(14) . ?
O31 O31X 1.14(2) . ?
O31 O32X 1.33(2) . ?
O32 O32X 1.33(2) . ?
O80 C80 1.214(9) . ?
C80 C82 1.469(11) . ?
C80 C81 1.495(11) . ?
O83 C83 1.218(8) . ?
C83 C84 1.487(10) . ?
C83 C85 1.490(10) . ?
O86 C86 1.199(9) . ?
C86 C88 1.474(13) . ?
C86 C87 1.490(12) . ?
O89 C89 1.234(14) . ?
C89 C89X 1.33(3) . ?
C89 C90 1.40(2) . ?
C89 C91 1.588(14) . ?
C90 C89X 1.98(3) . ?
C91 C89X 1.29(2) . ?
O89X C89X 1.25(3) . ?
O92 C92 1.23(2) . ?
C92 C93 1.51(2) . ?
C92 C93 1.60(2) 2_656 ?
C92 C92 1.81(3) 2_656 ?
C93 C92 1.60(2) 2_656 ?
